data_4336663
loop_
_publ_author_name
'Mei Zhu'
'Yun-Gai Li'
'Yue Ma'
'Li-Cun Li'
'Dai-Zheng Liao'

_publ_section_title
;
 Unprecedented Nitronyl Nitroxide Bridged 3d-4f Complexes: Structure and
 Magnetic Properties
;
_journal_name_full 'Inorganic Chemistry'
_journal_page_first 12326
_journal_page_last 12328
_journal_paper_doi 10.1021/ic402241f
_journal_volume 52
_journal_year 2013
_chemical_formula_sum 'C79 H47 Cu3 Dy F54 N8 O22'
_chemical_formula_weight 2839.40
_chemical_name_systematic
; 
 ? 
;
_space_group_IT_number 14
_symmetry_cell_setting monoclinic
_symmetry_space_group_name_Hall '-P 2ybc'
_symmetry_space_group_name_H-M 'P 1 21/c 1'
_atom_sites_solution_hydrogens geom
_atom_sites_solution_primary direct
_atom_sites_solution_secondary difmap
_audit_creation_method SHELXL-97
_cell_angle_alpha 90.00
_cell_angle_beta 114.352(8)
_cell_angle_gamma 90.00
_cell_formula_units_Z 4
_cell_length_a 16.607(4)
_cell_length_b 18.888(4)
_cell_length_c 37.465(7)
_cell_measurement_reflns_used 37767
_cell_measurement_temperature 113(2)
_cell_measurement_theta_max 27.9
_cell_measurement_theta_min 1.1
_cell_volume 10706(4)
_computing_cell_refinement 'CrystalClear (Rigaku/MSC Inc., 2005)'
_computing_data_collection 'CrystalClear (Rigaku/MSC Inc., 2005)'
_computing_data_reduction 'CrystalClear (Rigaku/MSC Inc., 2005)'
_computing_molecular_graphics 'Bruker SHELXTL'
_computing_publication_material 'Bruker SHELXTL'
_computing_structure_refinement 'SHELXL-97 (Sheldrick, 1997)'
_computing_structure_solution 'SHELXS-97 (Sheldrick, 1990)'
_diffrn_ambient_temperature 113(2)
_diffrn_detector_area_resol_mean 28.5714
_diffrn_measured_fraction_theta_full 0.990
_diffrn_measured_fraction_theta_max 0.990
_diffrn_measurement_device_type 'CCD area detector'
_diffrn_measurement_method 'profile data from \w-scans'
_diffrn_radiation_monochromator graphite
_diffrn_radiation_source 'fine-focus sealed tube'
_diffrn_radiation_type MoK\a
_diffrn_radiation_wavelength 0.71073
_diffrn_reflns_av_R_equivalents 0.0657
_diffrn_reflns_av_sigmaI/netI 0.0565
_diffrn_reflns_limit_h_max 19
_diffrn_reflns_limit_h_min -19
_diffrn_reflns_limit_k_max 22
_diffrn_reflns_limit_k_min -22
_diffrn_reflns_limit_l_max 44
_diffrn_reflns_limit_l_min -44
_diffrn_reflns_number 86229
_diffrn_reflns_theta_full 25.02
_diffrn_reflns_theta_max 25.02
_diffrn_reflns_theta_min 1.23
_diffrn_standards_decay_% 0
_diffrn_standards_interval_count 0
_diffrn_standards_interval_time 0
_diffrn_standards_number 0
_exptl_absorpt_coefficient_mu 1.440
_exptl_absorpt_correction_T_max 1.000
_exptl_absorpt_correction_T_min 0.766
_exptl_absorpt_correction_type multi-scan
_exptl_crystal_colour green
_exptl_crystal_density_diffrn 1.762
_exptl_crystal_description Prism
_exptl_crystal_F_000 5567
_exptl_crystal_size_max 0.25
_exptl_crystal_size_mid 0.20
_exptl_crystal_size_min 0.15
_refine_diff_density_max 1.988
_refine_diff_density_min -1.367
_refine_diff_density_rms 0.120
_refine_ls_extinction_method none
_refine_ls_goodness_of_fit_ref 1.065
_refine_ls_hydrogen_treatment constr
_refine_ls_matrix_type full
_refine_ls_number_parameters 1512
_refine_ls_number_reflns 18715
_refine_ls_number_restraints 0
_refine_ls_restrained_S_all 1.065
_refine_ls_R_factor_all 0.0964
_refine_ls_R_factor_gt 0.0892
_refine_ls_shift/su_max 0.001
_refine_ls_shift/su_mean 0.000
_refine_ls_structure_factor_coef Fsqd
_refine_ls_weighting_details 'calc w=1/[\s^2^(Fo^2^)+(0.0400P)^2^+116.0000P] where P=(Fo^2^+2Fc^2^)/3'
_refine_ls_weighting_scheme calc
_refine_ls_wR_factor_gt 0.1864
_refine_ls_wR_factor_ref 0.1908
_reflns_number_gt 16743
_reflns_number_total 18715
_reflns_threshold_expression >2sigma(I)
_cod_data_source_file ic402241f_si_003.cif
_cod_data_source_block Dy
_cod_database_code 4336663

loop_
_symmetry_equiv_pos_as_xyz
'x, y, z'
'-x, y+1/2, -z+1/2'
'-x, -y, -z'
'x, -y-1/2, z-1/2'

loop_
_atom_site_label
_atom_site_type_symbol
_atom_site_fract_x
_atom_site_fract_y
_atom_site_fract_z
_atom_site_U_iso_or_equiv
_atom_site_adp_type
_atom_site_occupancy
_atom_site_symmetry_multiplicity
_atom_site_calc_flag
_atom_site_refinement_flags
Dy1 Dy 0.07725(3) -0.20487(2) -0.401068(10) 0.03590(12) Uani 1 1 d .
Cu3 Cu 0.59048(8) -0.21305(8) -0.14118(3) 0.0575(3) Uani 1 1 d .
Cu1 Cu 0.32987(7) -0.24900(6) -0.56102(3) 0.0435(3) Uani 1 1 d .
Cu2 Cu -0.16567(7) -0.22868(7) -0.23609(3) 0.0489(3) Uani 1 1 d .
F17 F 0.2370(5) -0.3795(4) -0.4563(2) 0.096(2) Uani 1 1 d .
O5 O 0.3094(4) -0.2532(4) -0.49936(16) 0.065(2) Uani 1 1 d .
F34 F -0.0533(8) -0.4397(4) -0.2502(4) 0.153(5) Uani 1 1 d .
F39 F -0.2740(8) -0.0335(5) -0.3112(2) 0.151(5) Uani 1 1 d .
C76 C -0.2073(7) -0.3173(6) -0.3799(3) 0.069(3) Uani 1 1 d .
H76A H -0.1522 -0.3283 -0.3812 0.103 Uiso 1 1 calc R
H76B H -0.2541 -0.3190 -0.4058 0.103 Uiso 1 1 calc R
H76C H -0.2188 -0.3511 -0.3634 0.103 Uiso 1 1 calc R
F6 F 0.4901(6) -0.0435(5) -0.5360(5) 0.190(6) Uani 1 1 d .
C47 C -0.1096(8) -0.4472(6) -0.2334(3) 0.066(3) Uani 1 1 d .
C52 C -0.2146(12) -0.0179(8) -0.2777(4) 0.104(5) Uani 1 1 d .
F18 F 0.2492(8) -0.4157(5) -0.4004(3) 0.156(5) Uani 1 1 d .
F16 F 0.1634(8) -0.4663(5) -0.4525(4) 0.169(5) Uani 1 1 d .
C40 C 0.1770(7) -0.3497(6) -0.3278(3) 0.061(3) Uani 1 1 d .
H40 H 0.2047 -0.3883 -0.3121 0.073 Uiso 1 1 calc R
C28 C 0.1920(11) -0.4048(7) -0.4379(4) 0.093(5) Uani 1 1 d .
C30 C 0.0324(11) -0.3728(6) -0.4611(4) 0.085(4) Uani 1 1 d .
H30 H 0.0204 -0.4173 -0.4728 0.102 Uiso 1 1 calc R
C5 C 0.4169(12) -0.0371(8) -0.5585(6) 0.129(8) Uani 1 1 d .
C54 C 0.5345(10) -0.0985(10) -0.1939(4) 0.102(5) Uani 1 1 d .
O18 O 0.5674(4) -0.3035(4) -0.16895(18) 0.0581(18) Uani 1 1 d .
O20 O -0.1189(4) -0.3272(3) -0.22365(16) 0.0468(14) Uani 1 1 d .
C46 C -0.1643(6) -0.3797(5) -0.2384(2) 0.047(2) Uani 1 1 d .
O2 O 0.2128(4) -0.2058(3) -0.58784(15) 0.0468(15) Uani 1 1 d .
O13 O -0.0126(4) -0.1661(3) -0.37081(14) 0.0389(13) Uani 1 1 d .
O21 O -0.0455(4) -0.1929(3) -0.20808(16) 0.0454(14) Uani 1 1 d .
O14 O -0.1378(4) -0.2723(4) -0.29382(15) 0.0527(17) Uani 1 1 d .
F35 F -0.1580(6) -0.5045(4) -0.2495(2) 0.104(3) Uani 1 1 d .
O4 O 0.4450(4) -0.2876(3) -0.52922(15) 0.0421(14) Uani 1 1 d .
O3 O 0.2728(4) -0.3409(3) -0.56770(16) 0.0449(14) Uani 1 1 d .
F36 F -0.0624(5) -0.4637(4) -0.1971(2) 0.093(2) Uani 1 1 d .
O6 O 0.1610(3) -0.1520(3) -0.43138(14) 0.0382(13) Uani 1 1 d .
O10 O 0.1468(5) -0.2979(3) -0.42018(18) 0.0569(18) Uani 1 1 d .
N4 N 0.2220(4) -0.1728(4) -0.44231(17) 0.0404(16) Uani 1 1 d .
F33 F -0.4372(6) -0.3957(7) -0.2938(3) 0.144(4) Uani 1 1 d .
F20 F -0.1690(4) -0.0344(4) -0.47207(17) 0.0713(17) Uani 1 1 d .
O12 O 0.0390(4) -0.3058(3) -0.37371(16) 0.0464(15) Uani 1 1 d .
N5 N -0.0693(4) -0.1953(4) -0.35906(16) 0.0375(16) Uani 1 1 d .
O8 O 0.1324(4) -0.0936(3) -0.37047(14) 0.0405(13) Uani 1 1 d .
O17 O 0.6334(4) -0.2617(4) -0.09019(17) 0.0557(17) Uani 1 1 d .
C19 C 0.0463(6) -0.1966(5) -0.5108(2) 0.043(2) Uani 1 1 d .
H19 H 0.0460 -0.1642 -0.4922 0.051 Uiso 1 1 calc R
F23 F 0.2244(4) 0.0027(4) -0.31941(17) 0.0735(18) Uani 1 1 d .
C71 C 0.1051(5) -0.1826(5) -0.2878(2) 0.0389(19) Uani 1 1 d .
H71 H 0.0966 -0.1488 -0.3070 0.047 Uiso 1 1 calc R
O7 O -0.0139(3) -0.1181(3) -0.44295(14) 0.0365(12) Uani 1 1 d .
C59 C 0.5699(7) -0.3617(7) -0.1532(3) 0.067(3) Uani 1 1 d .
F19 F -0.1052(4) -0.0469(4) -0.51013(16) 0.088(2) Uani 1 1 d .
N3 N 0.2930(5) -0.2201(5) -0.47390(18) 0.050(2) Uani 1 1 d .
C20 C -0.0313(6) -0.2112(5) -0.5428(2) 0.043(2) Uani 1 1 d .
H20 H -0.0830 -0.1874 -0.5463 0.052 Uiso 1 1 calc R
O11 O 0.2020(4) -0.2350(3) -0.34567(15) 0.0470(15) Uani 1 1 d .
C69 C 0.0525(6) -0.2822(5) -0.2626(2) 0.042(2) Uani 1 1 d .
H69 H 0.0082 -0.3145 -0.2651 0.050 Uiso 1 1 calc R
C21 C 0.2110(6) -0.2090(5) -0.4747(2) 0.042(2) Uani 1 1 d .
O9 O -0.0342(4) -0.2661(4) -0.45199(16) 0.0517(16) Uani 1 1 d .
N8 N 0.3439(4) -0.2418(4) -0.11929(17) 0.0409(17) Uani 1 1 d .
N6 N -0.1283(5) -0.2450(4) -0.32316(17) 0.0426(17) Uani 1 1 d .
C72 C 0.1858(6) -0.1871(5) -0.2555(2) 0.043(2) Uani 1 1 d .
H72 H 0.2308 -0.1557 -0.2532 0.051 Uiso 1 1 calc R
O15 O 0.5490(5) -0.1621(5) -0.19074(19) 0.070(2) Uani 1 1 d .
O22 O -0.2082(5) -0.1382(4) -0.26084(18) 0.0656(19) Uani 1 1 d .
F1 F 0.0733(4) -0.1597(4) -0.65475(18) 0.090(2) Uani 1 1 d .
C18 C 0.1262(6) -0.2300(5) -0.5059(2) 0.045(2) Uani 1 1 d .
C73 C -0.0488(6) -0.2237(5) -0.3235(2) 0.0389(19) Uani 1 1 d .
C11 C -0.2551(7) -0.2871(6) -0.6734(3) 0.061(3) Uani 1 1 d .
H11 H -0.3051 -0.2923 -0.6968 0.073 Uiso 1 1 calc R
F54 F 0.6278(6) -0.3103(4) -0.02315(18) 0.106(3) Uani 1 1 d .
F24 F 0.1462(4) 0.0867(3) -0.3557(2) 0.082(2) Uani 1 1 d .
F3 F 0.0865(4) -0.0557(3) -0.62836(19) 0.0758(18) Uani 1 1 d .
C61 C 0.6300(6) -0.3250(7) -0.0853(3) 0.055(3) Uani 1 1 d .
C41 C 0.2275(6) -0.2915(6) -0.3265(2) 0.057(3) Uani 1 1 d .
O19 O -0.2853(5) -0.2613(5) -0.26068(18) 0.066(2) Uani 1 1 d .
C7 C 0.4562(6) -0.3475(6) -0.5133(2) 0.049(2) Uani 1 1 d .
C49 C -0.0232(6) -0.1293(5) -0.2082(3) 0.051(2) Uani 1 1 d .
C16 C 0.0458(6) -0.2976(6) -0.5642(2) 0.053(2) Uani 1 1 d .
H16 H 0.0453 -0.3321 -0.5820 0.064 Uiso 1 1 calc R
C68 C 0.1325(5) -0.2863(5) -0.2312(2) 0.0404(19) Uani 1 1 d .
H68 H 0.1421 -0.3217 -0.2126 0.048 Uiso 1 1 calc R
C24 C 0.3664(6) -0.1958(6) -0.4362(2) 0.051(2) Uani 1 1 d .
F52 F 0.6563(5) -0.4144(4) -0.03624(18) 0.087(2) Uani 1 1 d .
C17 C 0.1239(6) -0.2831(5) -0.5325(2) 0.049(2) Uani 1 1 d .
H17 H 0.1748 -0.3084 -0.5287 0.059 Uiso 1 1 calc R
F22 F 0.2429(4) 0.0349(4) -0.3705(2) 0.092(2) Uani 1 1 d .
O16 O 0.5963(5) -0.1262(4) -0.11138(18) 0.0621(18) Uani 1 1 d .
C63 C 0.4223(6) -0.2300(5) -0.1198(2) 0.043(2) Uani 1 1 d .
H63 H 0.4707 -0.2270 -0.0957 0.052 Uiso 1 1 calc R
C67 C 0.2004(6) -0.2379(5) -0.2265(2) 0.0412(19) Uani 1 1 d .
O1 O 0.3887(5) -0.1552(4) -0.5510(2) 0.069(2) Uani 1 1 d .
C36 C 0.1149(5) -0.0317(5) -0.3820(2) 0.042(2) Uani 1 1 d .
F41 F 0.0950(6) -0.1522(7) -0.1478(2) 0.161(5) Uani 1 1 d .
F28 F 0.3699(5) -0.3125(6) -0.3211(2) 0.121(3) Uani 1 1 d .
C35 C 0.0442(6) -0.0062(5) -0.4150(2) 0.046(2) Uani 1 1 d .
H35 H 0.0363 0.0424 -0.4189 0.055 Uiso 1 1 calc R
C15 C -0.0318(6) -0.2625(5) -0.5704(2) 0.045(2) Uani 1 1 d .
N7 N 0.4376(5) -0.2222(5) -0.15173(19) 0.052(2) Uani 1 1 d .
F2 F 0.0508(4) -0.1454(4) -0.6036(2) 0.085(2) Uani 1 1 d .
C39 C 0.0865(7) -0.3546(5) -0.3513(3) 0.054(2) Uani 1 1 d .
C27 C 0.3151(5) -0.1444(6) -0.4213(2) 0.049(2) Uani 1 1 d .
C9 C 0.3095(6) -0.3950(5) -0.5471(3) 0.049(2) Uani 1 1 d .
C70 C 0.0369(6) -0.2289(5) -0.2913(2) 0.0397(19) Uani 1 1 d .
N1 N -0.1804(5) -0.2816(5) -0.6765(2) 0.054(2) Uani 1 1 d .
C26 C 0.3416(6) -0.1450(6) -0.3773(2) 0.060(3) Uani 1 1 d .
H26A H 0.3108 -0.1081 -0.3705 0.091 Uiso 1 1 calc R
H26B H 0.4042 -0.1374 -0.3639 0.091 Uiso 1 1 calc R
H26C H 0.3268 -0.1900 -0.3697 0.091 Uiso 1 1 calc R
C66 C 0.3656(6) -0.2266(5) -0.1865(2) 0.050(2) Uani 1 1 d .
H66 H 0.3736 -0.2222 -0.2095 0.060 Uiso 1 1 calc R
F25 F -0.0246(5) -0.4375(4) -0.38381(19) 0.090(2) Uani 1 1 d .
C44 C -0.3071(7) -0.3233(8) -0.2677(3) 0.067(3) Uani 1 1 d .
F9 F 0.2419(5) -0.4913(4) -0.5868(3) 0.106(3) Uani 1 1 d .
F7 F 0.1677(4) -0.4415(4) -0.5605(2) 0.084(2) Uani 1 1 d .
C37 C 0.1825(7) 0.0242(6) -0.3562(3) 0.060(3) Uani 1 1 d .
F29 F 0.3568(4) -0.2319(5) -0.2853(2) 0.099(3) Uani 1 1 d .
C64 C 0.2751(6) -0.2451(5) -0.1533(2) 0.042(2) Uani 1 1 d .
H64 H 0.2195 -0.2531 -0.1537 0.050 Uiso 1 1 calc R
F12 F 0.5657(4) -0.4217(4) -0.4660(2) 0.106(3) Uani 1 1 d .
F8 F 0.2769(5) -0.5059(4) -0.5261(3) 0.111(3) Uani 1 1 d .
C34 C -0.0141(5) -0.0519(5) -0.4418(2) 0.0368(18) Uani 1 1 d .
F53 F 0.7520(5) -0.3322(5) -0.02514(19) 0.109(3) Uani 1 1 d .
C42 C 0.3271(7) -0.2958(8) -0.3001(3) 0.071(3) Uani 1 1 d .
C29 C 0.1190(9) -0.3532(6) -0.4393(3) 0.068(3) Uani 1 1 d .
C2 C 0.1995(6) -0.1414(5) -0.5964(2) 0.050(2) Uani 1 1 d .
C33 C -0.0942(6) -0.0210(5) -0.4755(3) 0.054(2) Uani 1 1 d .
C1 C 0.1024(7) -0.1254(6) -0.6208(3) 0.059(3) Uani 1 1 d .
F40 F 0.1282(5) -0.1245(6) -0.1925(3) 0.136(4) Uani 1 1 d .
C3 C 0.2604(7) -0.0874(6) -0.5873(4) 0.080(4) Uani 1 1 d .
H3 H 0.2404 -0.0419 -0.5958 0.096 Uiso 1 1 calc R
F30 F 0.3458(5) -0.3348(6) -0.2699(2) 0.143(4) Uani 1 1 d .
C65 C 0.2827(5) -0.2372(5) -0.1890(2) 0.043(2) Uani 1 1 d .
F10 F 0.6079(4) -0.3544(5) -0.5001(3) 0.105(3) Uani 1 1 d .
F27 F 0.0876(6) -0.4757(4) -0.3350(3) 0.117(3) Uani 1 1 d .
C75 C -0.2026(6) -0.2432(5) -0.3629(2) 0.047(2) Uani 1 1 d .
C79 C -0.1666(6) -0.1871(6) -0.3828(2) 0.049(2) Uani 1 1 d .
F42 F 0.0816(6) -0.0493(5) -0.1666(4) 0.190(7) Uani 1 1 d .
C48 C 0.0693(7) -0.1123(6) -0.1796(3) 0.055(2) Uani 1 1 d .
C74 C -0.2869(6) -0.2248(6) -0.3596(3) 0.061(3) Uani 1 1 d .
H74A H -0.3323 -0.2157 -0.3852 0.091 Uiso 1 1 calc R
H74B H -0.2780 -0.1834 -0.3435 0.091 Uiso 1 1 calc R
H74C H -0.3045 -0.2636 -0.3478 0.091 Uiso 1 1 calc R
C14 C -0.1083(6) -0.2744(5) -0.6431(2) 0.050(2) Uani 1 1 d .
H14 H -0.0536 -0.2704 -0.6442 0.060 Uiso 1 1 calc R
C51 C -0.1617(9) -0.0830(6) -0.2551(3) 0.068(3) Uani 1 1 d .
F26 F -0.0078(6) -0.4072(4) -0.3269(2) 0.105(3) Uani 1 1 d .
C13 C -0.1118(6) -0.2724(6) -0.6062(2) 0.052(2) Uani 1 1 d .
C77 C -0.1882(6) -0.2012(7) -0.4259(2) 0.077(4) Uani 1 1 d .
H77A H -0.1736 -0.1602 -0.4372 0.116 Uiso 1 1 calc R
H77B H -0.2502 -0.2113 -0.4396 0.116 Uiso 1 1 calc R
H77C H -0.1546 -0.2410 -0.4281 0.116 Uiso 1 1 calc R
C8 C 0.3960(6) -0.4020(6) -0.5196(3) 0.056(2) Uani 1 1 d .
H8 H 0.4137 -0.4436 -0.5052 0.067 Uiso 1 1 calc R
C43 C -0.4093(9) -0.3292(10) -0.2877(3) 0.097(5) Uani 1 1 d .
C22 C 0.4393(6) -0.1647(7) -0.4444(3) 0.073(3) Uani 1 1 d .
H22A H 0.4656 -0.2009 -0.4542 0.109 Uiso 1 1 calc R
H22B H 0.4832 -0.1452 -0.4207 0.109 Uiso 1 1 calc R
H22C H 0.4162 -0.1279 -0.4637 0.109 Uiso 1 1 calc R
C12 C -0.1965(6) -0.2780(6) -0.6071(2) 0.054(3) Uani 1 1 d .
H12 H -0.2027 -0.2760 -0.5835 0.064 Uiso 1 1 calc R
C78 C -0.1878(7) -0.1095(6) -0.3754(4) 0.076(3) Uani 1 1 d .
H78A H -0.1867 -0.1059 -0.3497 0.114 Uiso 1 1 calc R
H78B H -0.2454 -0.0967 -0.3946 0.114 Uiso 1 1 calc R
H78C H -0.1444 -0.0782 -0.3775 0.114 Uiso 1 1 calc R
F51 F 0.5496(7) -0.4858(4) -0.1675(2) 0.136(4) Uani 1 1 d .
C38 C 0.0338(8) -0.4201(6) -0.3497(3) 0.069(3) Uani 1 1 d .
C10 C 0.2473(7) -0.4593(6) -0.5553(4) 0.064(3) Uani 1 1 d .
C58 C 0.5379(11) -0.4223(9) -0.1827(4) 0.110(6) Uani 1 1 d .
F32 F -0.4400(6) -0.2978(8) -0.3209(2) 0.185(6) Uani 1 1 d .
C25 C 0.3126(7) -0.0681(6) -0.4363(3) 0.060(3) Uani 1 1 d .
H25A H 0.2977 -0.0689 -0.4639 0.090 Uiso 1 1 calc R
H25B H 0.3696 -0.0465 -0.4228 0.090 Uiso 1 1 calc R
H25C H 0.2690 -0.0413 -0.4314 0.090 Uiso 1 1 calc R
N2 N -0.2688(5) -0.2861(5) -0.6403(2) 0.064(3) Uani 1 1 d .
C56 C 0.5673(9) -0.0672(7) -0.1266(4) 0.079(3) Uani 1 1 d .
C23 C 0.3961(8) -0.2630(7) -0.4116(3) 0.079(4) Uani 1 1 d .
H23A H 0.3470 -0.2832 -0.4079 0.118 Uiso 1 1 calc R
H23B H 0.4423 -0.2516 -0.3865 0.118 Uiso 1 1 calc R
H23C H 0.4178 -0.2965 -0.4248 0.118 Uiso 1 1 calc R
F11 F 0.5762(5) -0.3099(5) -0.4562(2) 0.127(4) Uani 1 1 d .
C50 C -0.0725(8) -0.0741(6) -0.2312(3) 0.065(3) Uani 1 1 d .
H50 H -0.0456 -0.0307 -0.2306 0.078 Uiso 1 1 calc R
C4 C 0.3521(8) -0.0982(7) -0.5655(4) 0.086(4) Uani 1 1 d .
C45 C -0.2572(7) -0.3849(7) -0.2599(3) 0.068(3) Uani 1 1 d .
H45 H -0.2841 -0.4286 -0.2685 0.082 Uiso 1 1 calc R
C55 C 0.5383(11) -0.0497(8) -0.1646(4) 0.107(5) Uani 1 1 d .
H55 H 0.5198 -0.0034 -0.1720 0.128 Uiso 1 1 calc R
C60 C 0.5960(7) -0.3774(7) -0.1137(3) 0.071(3) Uani 1 1 d .
H60 H 0.5906 -0.4235 -0.1062 0.085 Uiso 1 1 calc R
C62 C 0.6647(8) -0.3468(7) -0.0422(3) 0.067(3) Uani 1 1 d .
F31 F -0.4478(5) -0.3032(7) -0.2654(3) 0.137(4) Uani 1 1 d .
C6 C 0.5526(7) -0.3595(6) -0.4837(3) 0.067(3) Uani 1 1 d .
F49 F 0.4557(7) -0.4152(5) -0.2060(3) 0.177(6) Uani 1 1 d .
F21 F -0.0916(5) 0.0485(4) -0.4786(3) 0.121(3) Uani 1 1 d .
C31 C -0.0393(8) -0.3261(6) -0.4662(3) 0.066(3) Uani 1 1 d .
F50 F 0.5883(9) -0.4217(6) -0.2047(3) 0.166(5) Uani 1 1 d .
F45 F 0.5035(9) -0.0337(6) -0.0842(4) 0.163(5) Uani 1 1 d .
F44 F 0.6380(9) -0.0107(6) -0.0659(3) 0.162(5) Uani 1 1 d .
F43 F 0.5481(11) 0.0513(5) -0.1105(3) 0.205(7) Uani 1 1 d .
C57 C 0.5637(17) -0.0138(9) -0.0974(5) 0.122(7) Uani 1 1 d .
F14 F -0.1833(6) -0.3011(5) -0.5130(2) 0.121(3) Uani 1 1 d .
F13 F -0.1743(7) -0.3671(7) -0.4688(3) 0.180(6) Uani 1 1 d .
C32 C -0.1338(11) -0.3511(8) -0.4911(4) 0.096(5) Uani 1 1 d .
F15 F -0.1388(9) -0.4018(8) -0.5128(5) 0.272(10) Uani 1 1 d .
F47 F 0.5177(14) -0.1086(10) -0.2591(4) 0.235(9) Uani 1 1 d .
F46 F 0.5334(14) -0.0146(11) -0.2382(4) 0.260(10) Uani 1 1 d .
F48 F 0.4137(11) -0.0691(16) -0.2524(4) 0.337(19) Uani 1 1 d .
C53 C 0.488(3) -0.0744(13) -0.2378(7) 0.185(14) Uani 1 1 d .
F38 F -0.1635(9) 0.0293(7) -0.2843(6) 0.259(11) Uani 1 1 d .
F5 F 0.3786(7) 0.0224(5) -0.5518(4) 0.183(6) Uani 1 1 d .
F37 F -0.2531(10) 0.0113(8) -0.2579(3) 0.215(8) Uani 1 1 d .
F4 F 0.4233(14) -0.0211(11) -0.5921(6) 0.308(14) Uani 1 1 d .

loop_
_atom_site_aniso_label
_atom_site_aniso_U_11
_atom_site_aniso_U_22
_atom_site_aniso_U_33
_atom_site_aniso_U_23
_atom_site_aniso_U_13
_atom_site_aniso_U_12
Dy1 0.0384(2) 0.0508(2) 0.02043(17) 0.00066(15) 0.01407(15) -0.00025(17)
Cu3 0.0472(7) 0.0984(10) 0.0296(5) 0.0116(6) 0.0185(5) 0.0221(6)
Cu1 0.0430(6) 0.0598(7) 0.0228(4) -0.0020(4) 0.0085(4) 0.0105(5)
Cu2 0.0427(6) 0.0751(8) 0.0353(5) -0.0001(5) 0.0224(5) -0.0063(5)
F17 0.115(6) 0.104(6) 0.076(5) 0.000(4) 0.048(5) 0.038(5)
O5 0.045(4) 0.122(6) 0.028(3) -0.015(3) 0.014(3) 0.025(4)
F34 0.246(12) 0.068(5) 0.264(12) 0.000(6) 0.224(11) 0.003(6)
F39 0.203(11) 0.104(7) 0.074(5) 0.007(5) -0.016(6) 0.068(7)
C76 0.071(7) 0.089(8) 0.045(5) -0.014(5) 0.022(5) -0.029(6)
F6 0.081(6) 0.070(6) 0.334(18) -0.001(8) 0.001(9) -0.006(5)
C47 0.079(8) 0.060(7) 0.065(7) -0.010(5) 0.035(6) -0.023(6)
C52 0.121(13) 0.070(9) 0.077(9) -0.007(7) -0.004(9) 0.038(9)
F18 0.258(13) 0.129(8) 0.095(6) 0.031(6) 0.088(8) 0.116(8)
F16 0.181(10) 0.066(5) 0.295(15) -0.060(7) 0.131(11) -0.013(6)
C40 0.064(7) 0.069(7) 0.047(5) 0.020(5) 0.020(5) 0.015(5)
C28 0.140(13) 0.067(8) 0.079(9) -0.015(7) 0.053(9) 0.037(8)
C30 0.146(13) 0.049(7) 0.079(8) -0.018(6) 0.064(9) -0.021(8)
C5 0.095(12) 0.051(8) 0.150(16) -0.008(9) -0.042(11) -0.006(8)
C54 0.107(11) 0.140(15) 0.057(8) 0.045(9) 0.032(8) 0.045(11)
O18 0.058(4) 0.081(5) 0.039(3) 0.010(3) 0.024(3) 0.024(4)
O20 0.051(4) 0.057(4) 0.037(3) -0.002(3) 0.023(3) -0.013(3)
C46 0.055(6) 0.064(6) 0.030(4) 0.012(4) 0.025(4) -0.002(5)
O2 0.052(4) 0.057(4) 0.028(3) 0.004(3) 0.013(3) 0.011(3)
O13 0.040(3) 0.057(4) 0.024(2) 0.011(2) 0.018(2) -0.001(3)
O21 0.048(4) 0.057(4) 0.036(3) 0.007(3) 0.021(3) 0.003(3)
O14 0.050(4) 0.090(5) 0.023(3) 0.006(3) 0.019(3) -0.005(3)
F35 0.131(7) 0.061(4) 0.088(5) -0.009(4) 0.014(5) -0.022(4)
O4 0.040(3) 0.054(4) 0.030(3) 0.001(3) 0.012(2) 0.009(3)
O3 0.047(3) 0.056(4) 0.041(3) 0.001(3) 0.027(3) 0.011(3)
F36 0.083(5) 0.085(5) 0.088(5) -0.013(4) 0.012(4) 0.005(4)
O6 0.038(3) 0.061(4) 0.026(3) 0.001(2) 0.023(2) -0.003(3)
O10 0.088(5) 0.052(4) 0.043(3) -0.002(3) 0.040(4) 0.016(4)
N4 0.030(4) 0.072(5) 0.021(3) -0.002(3) 0.013(3) 0.004(3)
F33 0.074(6) 0.189(11) 0.138(8) -0.012(8) 0.012(5) -0.051(7)
F20 0.044(3) 0.107(5) 0.060(3) 0.014(3) 0.018(3) 0.018(3)
O12 0.055(4) 0.055(4) 0.033(3) 0.010(3) 0.021(3) -0.003(3)
N5 0.032(4) 0.064(5) 0.017(3) 0.003(3) 0.010(3) 0.000(3)
O8 0.040(3) 0.057(4) 0.027(3) -0.008(3) 0.015(2) -0.004(3)
O17 0.059(4) 0.081(5) 0.034(3) 0.003(3) 0.025(3) 0.012(4)
C19 0.044(5) 0.068(6) 0.026(4) 0.002(4) 0.024(4) 0.004(4)
F23 0.064(4) 0.088(5) 0.052(3) -0.023(3) 0.008(3) -0.012(3)
C71 0.039(5) 0.057(5) 0.024(4) 0.004(3) 0.016(3) 0.002(4)
O7 0.037(3) 0.050(3) 0.024(2) 0.005(2) 0.013(2) -0.001(3)
C59 0.060(7) 0.083(8) 0.059(6) -0.018(6) 0.025(5) 0.022(6)
F19 0.077(4) 0.145(7) 0.034(3) 0.020(3) 0.016(3) 0.044(4)
N3 0.035(4) 0.095(6) 0.021(3) -0.003(3) 0.011(3) 0.021(4)
C20 0.036(5) 0.070(6) 0.023(4) -0.002(4) 0.011(3) -0.005(4)
O11 0.044(3) 0.071(4) 0.024(3) 0.008(3) 0.012(3) 0.009(3)
C69 0.046(5) 0.056(5) 0.024(4) 0.003(3) 0.015(4) -0.008(4)
C21 0.044(5) 0.063(6) 0.021(4) -0.002(4) 0.017(3) 0.009(4)
O9 0.055(4) 0.060(4) 0.035(3) -0.001(3) 0.014(3) -0.014(3)
N8 0.036(4) 0.067(5) 0.023(3) 0.004(3) 0.015(3) 0.010(3)
N6 0.040(4) 0.070(5) 0.020(3) 0.005(3) 0.015(3) -0.006(4)
C72 0.044(5) 0.064(6) 0.024(4) 0.002(4) 0.018(4) -0.004(4)
O15 0.063(5) 0.111(7) 0.040(4) 0.018(4) 0.025(3) 0.020(5)
O22 0.065(5) 0.079(5) 0.040(4) 0.006(4) 0.009(3) 0.016(4)
F1 0.064(4) 0.123(6) 0.058(4) -0.026(4) -0.001(3) 0.037(4)
C18 0.043(5) 0.073(6) 0.024(4) -0.002(4) 0.019(4) 0.009(4)
C73 0.044(5) 0.056(5) 0.022(4) -0.001(3) 0.019(3) -0.003(4)
C11 0.049(6) 0.103(9) 0.034(5) -0.010(5) 0.022(4) -0.024(6)
F54 0.151(7) 0.133(7) 0.044(3) 0.023(4) 0.051(4) 0.059(6)
F24 0.084(5) 0.063(4) 0.090(5) -0.030(4) 0.027(4) -0.005(3)
F3 0.058(4) 0.068(4) 0.093(5) 0.016(3) 0.022(3) 0.024(3)
C61 0.041(5) 0.092(8) 0.037(5) 0.003(5) 0.021(4) 0.029(5)
C41 0.046(6) 0.090(8) 0.028(4) 0.013(5) 0.009(4) 0.008(5)
O19 0.055(4) 0.105(6) 0.030(3) 0.014(4) 0.011(3) 0.001(4)
C7 0.036(5) 0.071(7) 0.039(5) -0.006(4) 0.015(4) 0.008(4)
C49 0.057(6) 0.064(6) 0.043(5) -0.007(4) 0.032(5) 0.002(5)
C16 0.050(6) 0.079(7) 0.035(4) -0.017(4) 0.022(4) -0.006(5)
C68 0.039(5) 0.059(5) 0.023(4) 0.005(3) 0.012(3) 0.000(4)
C24 0.033(5) 0.088(7) 0.028(4) -0.009(4) 0.009(4) 0.009(5)
F52 0.099(5) 0.096(5) 0.054(4) 0.026(4) 0.020(4) 0.024(4)
C17 0.043(5) 0.072(6) 0.031(4) -0.005(4) 0.015(4) 0.011(4)
F22 0.068(4) 0.129(6) 0.099(5) -0.050(5) 0.055(4) -0.053(4)
O16 0.056(4) 0.085(5) 0.044(4) -0.003(4) 0.019(3) -0.008(4)
C63 0.042(5) 0.061(6) 0.024(4) 0.002(4) 0.011(4) 0.012(4)
C67 0.040(5) 0.058(5) 0.024(4) 0.001(4) 0.011(3) 0.005(4)
O1 0.062(5) 0.065(5) 0.054(4) -0.011(4) -0.004(3) 0.006(4)
C36 0.037(5) 0.053(5) 0.043(5) -0.012(4) 0.024(4) -0.007(4)
F41 0.116(7) 0.254(13) 0.059(4) 0.025(6) -0.018(4) -0.112(8)
F28 0.052(4) 0.219(10) 0.076(5) -0.010(6) 0.011(4) 0.042(5)
C35 0.042(5) 0.053(5) 0.048(5) -0.003(4) 0.024(4) -0.002(4)
C15 0.037(5) 0.075(6) 0.027(4) -0.006(4) 0.018(4) -0.005(4)
N7 0.041(4) 0.087(6) 0.027(3) -0.008(4) 0.013(3) 0.004(4)
F2 0.063(4) 0.097(5) 0.099(5) 0.028(4) 0.038(4) 0.029(4)
C39 0.069(7) 0.064(6) 0.038(5) 0.004(4) 0.030(5) -0.006(5)
C27 0.030(4) 0.087(7) 0.027(4) -0.005(4) 0.010(3) 0.012(4)
C9 0.042(5) 0.052(5) 0.058(5) 0.006(4) 0.028(4) 0.009(4)
C70 0.043(5) 0.056(5) 0.020(3) -0.003(3) 0.013(3) -0.005(4)
N1 0.047(5) 0.087(6) 0.030(4) -0.017(4) 0.018(3) -0.025(4)
C26 0.044(5) 0.104(9) 0.030(4) -0.013(5) 0.012(4) 0.001(5)
C66 0.041(5) 0.085(7) 0.024(4) -0.002(4) 0.014(4) 0.007(5)
F25 0.134(6) 0.070(4) 0.065(4) -0.003(3) 0.039(4) -0.029(4)
C44 0.061(7) 0.102(10) 0.030(5) 0.006(6) 0.012(5) -0.017(7)
F9 0.103(6) 0.082(5) 0.139(7) -0.045(5) 0.058(5) -0.035(4)
F7 0.045(4) 0.078(4) 0.128(6) 0.005(4) 0.035(4) 0.002(3)
C37 0.053(6) 0.076(7) 0.052(6) -0.023(5) 0.023(5) -0.012(5)
F29 0.053(4) 0.146(8) 0.071(4) 0.002(5) -0.003(3) 0.003(4)
C64 0.046(5) 0.059(5) 0.017(3) 0.003(3) 0.010(3) 0.008(4)
F12 0.056(4) 0.102(6) 0.125(6) 0.049(5) 0.003(4) 0.020(4)
F8 0.064(4) 0.095(6) 0.153(7) 0.053(5) 0.022(5) -0.001(4)
C34 0.028(4) 0.051(5) 0.032(4) 0.008(4) 0.013(3) 0.006(4)
F53 0.077(5) 0.160(8) 0.055(4) 0.035(4) -0.009(4) 0.005(5)
C42 0.046(6) 0.109(10) 0.046(6) 0.021(6) 0.007(5) 0.004(6)
C29 0.115(10) 0.051(6) 0.061(6) -0.002(5) 0.058(7) 0.001(6)
C2 0.048(5) 0.062(6) 0.034(4) 0.000(4) 0.011(4) 0.012(5)
C33 0.047(6) 0.062(6) 0.054(6) 0.012(5) 0.022(5) 0.006(5)
C1 0.064(7) 0.065(7) 0.047(5) 0.003(5) 0.021(5) 0.015(5)
F40 0.056(4) 0.236(12) 0.114(6) -0.053(7) 0.032(4) 0.021(6)
C3 0.054(7) 0.056(7) 0.094(9) -0.001(6) -0.006(6) 0.005(5)
F30 0.076(5) 0.196(10) 0.101(6) 0.093(7) -0.019(4) 0.002(6)
C65 0.033(4) 0.069(6) 0.023(4) -0.002(4) 0.009(3) 0.010(4)
F10 0.047(4) 0.124(7) 0.142(7) 0.028(5) 0.039(4) 0.018(4)
F27 0.106(6) 0.080(5) 0.160(8) 0.048(5) 0.049(6) 0.006(5)
C75 0.036(5) 0.077(7) 0.028(4) 0.007(4) 0.012(4) -0.002(4)
C79 0.034(5) 0.086(7) 0.027(4) 0.017(4) 0.014(4) -0.003(4)
F42 0.074(6) 0.106(7) 0.291(14) -0.112(9) -0.025(7) 0.026(5)
C48 0.058(6) 0.075(7) 0.043(5) -0.007(5) 0.032(5) -0.003(5)
C74 0.035(5) 0.109(9) 0.044(5) 0.018(5) 0.022(4) 0.000(5)
C14 0.048(5) 0.075(7) 0.031(4) -0.014(4) 0.020(4) -0.015(5)
C51 0.088(9) 0.057(7) 0.047(6) -0.002(5) 0.018(6) 0.023(6)
F26 0.157(8) 0.101(6) 0.098(5) -0.025(4) 0.093(6) -0.058(5)
C13 0.051(5) 0.078(7) 0.027(4) -0.010(4) 0.017(4) -0.014(5)
C77 0.038(5) 0.163(12) 0.022(4) 0.012(6) 0.004(4) -0.026(6)
C8 0.048(6) 0.063(6) 0.056(6) 0.011(5) 0.021(5) 0.016(5)
C43 0.066(8) 0.170(16) 0.048(6) -0.001(8) 0.016(6) -0.047(10)
C22 0.040(6) 0.129(11) 0.051(6) -0.019(6) 0.021(5) 0.002(6)
C12 0.045(5) 0.090(7) 0.030(4) -0.011(4) 0.019(4) -0.017(5)
C78 0.043(6) 0.079(8) 0.109(9) 0.031(7) 0.034(6) 0.008(5)
F51 0.159(9) 0.076(5) 0.095(6) -0.012(5) -0.027(6) 0.027(6)
C38 0.091(9) 0.060(7) 0.057(6) 0.017(5) 0.031(6) 0.000(6)
C10 0.053(6) 0.059(6) 0.081(8) 0.012(6) 0.029(6) 0.008(5)
C58 0.122(13) 0.125(13) 0.042(6) -0.017(7) -0.006(7) 0.052(10)
F32 0.082(6) 0.352(17) 0.070(5) 0.097(8) -0.021(4) -0.067(8)
C25 0.049(6) 0.080(7) 0.057(6) -0.002(5) 0.029(5) -0.001(5)
N2 0.049(5) 0.116(8) 0.032(4) -0.018(4) 0.023(4) -0.018(5)
C56 0.091(9) 0.078(8) 0.071(8) 0.010(7) 0.035(7) -0.014(7)
C23 0.073(8) 0.103(9) 0.037(5) -0.005(6) -0.001(5) 0.040(7)
F11 0.073(5) 0.134(7) 0.100(6) -0.034(5) -0.039(4) 0.040(5)
C50 0.081(8) 0.050(6) 0.061(6) -0.003(5) 0.026(6) 0.001(5)
C4 0.061(7) 0.072(8) 0.092(9) -0.020(7) 0.000(7) 0.004(6)
C45 0.065(7) 0.083(8) 0.054(6) 0.004(6) 0.022(5) -0.021(6)
C55 0.151(15) 0.084(10) 0.083(10) 0.020(8) 0.045(10) 0.014(10)
C60 0.071(7) 0.086(8) 0.042(5) 0.004(5) 0.009(5) 0.024(6)
C62 0.061(7) 0.085(8) 0.051(6) 0.016(6) 0.018(5) 0.019(6)
F31 0.063(5) 0.240(13) 0.103(6) 0.022(7) 0.030(5) -0.010(6)
C6 0.044(6) 0.070(7) 0.074(7) 0.016(6) 0.010(5) 0.016(5)
F49 0.139(8) 0.115(7) 0.138(8) -0.038(6) -0.081(7) 0.049(6)
F21 0.090(5) 0.061(4) 0.143(7) 0.040(5) -0.022(5) -0.001(4)
C31 0.089(8) 0.067(7) 0.044(5) -0.017(5) 0.029(6) -0.023(6)
F50 0.242(13) 0.163(10) 0.072(5) -0.032(6) 0.044(7) 0.069(9)
F45 0.226(13) 0.124(8) 0.198(11) -0.072(8) 0.147(11) -0.022(8)
F44 0.232(13) 0.128(8) 0.094(7) -0.034(6) 0.036(8) -0.095(8)
F43 0.38(2) 0.071(6) 0.142(9) -0.005(6) 0.090(11) 0.008(9)
C57 0.20(2) 0.081(11) 0.096(12) -0.026(9) 0.071(14) -0.035(12)
F14 0.104(7) 0.144(8) 0.081(5) 0.003(5) 0.003(5) -0.054(6)
F13 0.161(10) 0.248(14) 0.108(7) 0.016(8) 0.031(7) -0.141(10)
C32 0.122(13) 0.088(10) 0.059(7) -0.014(7) 0.018(8) -0.055(9)
F15 0.157(11) 0.238(15) 0.34(2) -0.240(16) 0.026(12) -0.047(10)
F47 0.38(3) 0.26(2) 0.076(7) 0.049(9) 0.107(12) -0.012(17)
F46 0.37(3) 0.245(19) 0.110(10) 0.092(12) 0.040(12) -0.019(18)
F48 0.168(14) 0.70(5) 0.090(9) 0.165(18) -0.001(9) 0.09(2)
C53 0.34(4) 0.100(15) 0.084(14) 0.046(12) 0.06(2) 0.00(2)
F38 0.160(12) 0.102(8) 0.39(2) 0.139(12) -0.009(13) 0.011(8)
F5 0.113(8) 0.079(6) 0.242(14) -0.051(7) -0.041(8) 0.025(5)
F37 0.279(17) 0.213(13) 0.108(7) -0.004(8) 0.034(9) 0.193(13)
F4 0.29(2) 0.30(2) 0.26(2) 0.023(18) 0.036(18) -0.232(19)

loop_
_atom_type_symbol
_atom_type_description
_atom_type_scat_dispersion_real
_atom_type_scat_dispersion_imag
_atom_type_scat_source
C C 0.0033 0.0016 'International Tables Vol C Tables 4.2.6.8 and 6.1.1.4'
H H 0.0000 0.0000 'International Tables Vol C Tables 4.2.6.8 and 6.1.1.4'
Cu Cu 0.3201 1.2651 'International Tables Vol C Tables 4.2.6.8 and 6.1.1.4'
Dy Dy -0.1892 4.4098 'International Tables Vol C Tables 4.2.6.8 and 6.1.1.4'
F F 0.0171 0.0103 'International Tables Vol C Tables 4.2.6.8 and 6.1.1.4'
N N 0.0061 0.0033 'International Tables Vol C Tables 4.2.6.8 and 6.1.1.4'
O O 0.0106 0.0060 'International Tables Vol C Tables 4.2.6.8 and 6.1.1.4'

loop_
_geom_angle_atom_site_label_1
_geom_angle_atom_site_label_2
_geom_angle_atom_site_label_3
_geom_angle
_geom_angle_site_symmetry_1
_geom_angle_site_symmetry_3
O11 Dy1 O13 99.03(19) . .
O11 Dy1 O7 149.8(2) . .
O13 Dy1 O7 74.92(18) . .
O11 Dy1 O9 136.2(2) . .
O13 Dy1 O9 95.8(2) . .
O7 Dy1 O9 74.0(2) . .
O11 Dy1 O6 92.8(2) . .
O13 Dy1 O6 136.6(2) . .
O7 Dy1 O6 74.12(19) . .
O9 Dy1 O6 104.03(19) . .
O11 Dy1 O10 73.8(2) . .
O13 Dy1 O10 150.3(2) . .
O7 Dy1 O10 125.27(19) . .
O9 Dy1 O10 73.0(2) . .
O6 Dy1 O10 73.1(2) . .
O11 Dy1 O12 73.5(2) . .
O13 Dy1 O12 72.7(2) . .
O7 Dy1 O12 129.6(2) . .
O9 Dy1 O12 72.1(2) . .
O6 Dy1 O12 150.2(2) . .
O10 Dy1 O12 77.6(2) . .
O11 Dy1 O8 76.3(2) . .
O13 Dy1 O8 71.73(19) . .
O7 Dy1 O8 73.73(19) . .
O9 Dy1 O8 147.4(2) . .
O6 Dy1 O8 70.83(18) . .
O10 Dy1 O8 131.2(2) . .
O12 Dy1 O8 128.19(19) . .
O15 Cu3 O18 90.6(3) . .
O15 Cu3 O16 92.5(3) . .
O18 Cu3 O16 170.2(3) . .
O15 Cu3 O17 178.2(4) . .
O18 Cu3 O17 91.2(3) . .
O16 Cu3 O17 85.7(3) . .
O15 Cu3 N2 88.6(3) . 4_656
O18 Cu3 N2 88.7(3) . 4_656
O16 Cu3 N2 100.6(3) . 4_656
O17 Cu3 N2 91.3(3) . 4_656
O15 Cu3 N7 86.8(3) . .
O18 Cu3 N7 83.5(3) . .
O16 Cu3 N7 87.4(3) . .
O17 Cu3 N7 93.5(3) . .
N2 Cu3 N7 171.0(3) 4_656 .
O4 Cu1 O3 92.8(3) . .
O4 Cu1 O2 173.5(2) . .
O3 Cu1 O2 88.7(3) . .
O4 Cu1 O1 86.3(3) . .
O3 Cu1 O1 176.6(3) . .
O2 Cu1 O1 91.8(3) . .
O4 Cu1 N8 95.5(2) . 4
O3 Cu1 N8 92.6(2) . 4
O2 Cu1 N8 90.7(2) . 4
O1 Cu1 N8 90.7(3) . 4
O4 Cu1 O5 83.9(2) . .
O3 Cu1 O5 81.0(3) . .
O2 Cu1 O5 90.2(2) . .
O1 Cu1 O5 95.6(3) . .
N8 Cu1 O5 173.6(3) 4 .
O19 Cu2 O22 87.2(3) . .
O19 Cu2 O21 176.0(3) . .
O22 Cu2 O21 92.4(3) . .
O19 Cu2 O20 92.3(3) . .
O22 Cu2 O20 165.0(3) . .
O21 Cu2 O20 89.1(3) . .
O19 Cu2 N1 89.4(3) . 4_556
O22 Cu2 N1 102.8(3) . 4_556
O21 Cu2 N1 86.8(3) . 4_556
O20 Cu2 N1 92.2(3) . 4_556
O19 Cu2 O14 90.2(3) . .
O22 Cu2 O14 92.2(3) . .
O21 Cu2 O14 93.8(2) . .
O20 Cu2 O14 72.8(2) . .
N1 Cu2 O14 165.0(3) 4_556 .
N3 O5 Cu1 148.0(7) . .
C75 C76 H76A 109.5 . .
C75 C76 H76B 109.5 . .
H76A C76 H76B 109.5 . .
C75 C76 H76C 109.5 . .
H76A C76 H76C 109.5 . .
H76B C76 H76C 109.5 . .
F36 C47 F34 106.4(11) . .
F36 C47 F35 105.6(9) . .
F34 C47 F35 106.3(10) . .
F36 C47 C46 113.6(9) . .
F34 C47 C46 110.5(9) . .
F35 C47 C46 113.8(10) . .
F39 C52 F37 107.5(16) . .
F39 C52 F38 105.5(17) . .
F37 C52 F38 109.1(15) . .
F39 C52 C51 113.1(12) . .
F37 C52 C51 109.4(14) . .
F38 C52 C51 112.0(14) . .
C41 C40 C39 124.0(9) . .
C41 C40 H40 118.0 . .
C39 C40 H40 118.0 . .
F16 C28 F17 107.2(11) . .
F16 C28 F18 106.4(13) . .
F17 C28 F18 107.2(14) . .
F16 C28 C29 114.2(14) . .
F17 C28 C29 111.4(11) . .
F18 C28 C29 110.0(10) . .
C29 C30 C31 121.4(10) . .
C29 C30 H30 119.3 . .
C31 C30 H30 119.3 . .
F6 C5 F4 104(2) . .
F6 C5 F5 112.2(14) . .
F4 C5 F5 102.1(17) . .
F6 C5 C4 119.7(14) . .
F4 C5 C4 109.6(15) . .
F5 C5 C4 107.7(17) . .
O15 C54 C55 128.5(12) . .
O15 C54 C53 112.2(16) . .
C55 C54 C53 118.0(17) . .
C59 O18 Cu3 124.2(6) . .
C46 O20 Cu2 122.5(6) . .
O20 C46 C45 129.3(10) . .
O20 C46 C47 113.1(8) . .
C45 C46 C47 117.6(10) . .
C2 O2 Cu1 124.6(6) . .
N5 O13 Dy1 136.2(5) . .
C49 O21 Cu2 124.5(6) . .
N6 O14 Cu2 137.1(6) . .
C7 O4 Cu1 123.2(6) . .
C9 O3 Cu1 123.5(6) . .
N4 O6 Dy1 135.8(5) . .
C29 O10 Dy1 133.3(8) . .
O6 N4 C21 127.4(7) . .
O6 N4 C27 119.4(6) . .
C21 N4 C27 112.3(7) . .
C39 O12 Dy1 131.4(6) . .
O13 N5 C73 125.2(7) . .
O13 N5 C79 120.3(6) . .
C73 N5 C79 113.6(6) . .
C36 O8 Dy1 132.5(5) . .
C61 O17 Cu3 125.8(6) . .
C20 C19 C18 121.1(8) . .
C20 C19 H19 119.5 . .
C18 C19 H19 119.5 . .
C72 C71 C70 120.0(8) . .
C72 C71 H71 120.0 . .
C70 C71 H71 120.0 . .
C34 O7 Dy1 133.3(5) . .
O18 C59 C60 129.0(11) . .
O18 C59 C58 112.8(11) . .
C60 C59 C58 118.2(12) . .
O5 N3 C21 125.8(7) . .
O5 N3 C24 121.1(7) . .
C21 N3 C24 112.8(6) . .
C19 C20 C15 119.6(8) . .
C19 C20 H20 120.2 . .
C15 C20 H20 120.2 . .
C41 O11 Dy1 133.2(6) . .
C68 C69 C70 120.2(8) . .
C68 C69 H69 119.9 . .
C70 C69 H69 119.9 . .
N4 C21 N3 107.3(7) . .
N4 C21 C18 126.0(7) . .
N3 C21 C18 126.6(7) . .
C31 O9 Dy1 133.8(7) . .
C64 N8 C63 117.2(7) . .
C64 N8 Cu1 122.0(6) . 4_556
C63 N8 Cu1 120.7(5) . 4_556
O14 N6 C73 125.5(6) . .
O14 N6 C75 121.5(7) . .
C73 N6 C75 112.4(6) . .
C71 C72 C67 121.0(8) . .
C71 C72 H72 119.5 . .
C67 C72 H72 119.5 . .
C54 O15 Cu3 123.8(8) . .
C51 O22 Cu2 124.8(7) . .
C17 C18 C19 118.6(8) . .
C17 C18 C21 119.7(8) . .
C19 C18 C21 121.7(8) . .
N5 C73 N6 105.9(7) . .
N5 C73 C70 128.2(8) . .
N6 C73 C70 125.9(7) . .
N1 C11 N2 127.6(9) . .
N1 C11 H11 116.2 . .
N2 C11 H11 116.2 . .
O17 C61 C60 127.9(9) . .
O17 C61 C62 113.8(9) . .
C60 C61 C62 118.2(11) . .
O11 C41 C40 127.1(9) . .
O11 C41 C42 115.5(10) . .
C40 C41 C42 117.4(10) . .
C44 O19 Cu2 124.6(8) . .
O4 C7 C8 129.2(8) . .
O4 C7 C6 112.3(9) . .
C8 C7 C6 118.4(9) . .
O21 C49 C50 128.4(10) . .
O21 C49 C48 114.7(9) . .
C50 C49 C48 116.9(10) . .
C17 C16 C15 122.0(8) . .
C17 C16 H16 119.0 . .
C15 C16 H16 119.0 . .
C69 C68 C67 121.1(8) . .
C69 C68 H68 119.5 . .
C67 C68 H68 119.5 . .
C22 C24 N3 109.9(7) . .
C22 C24 C23 111.4(9) . .
N3 C24 C23 104.3(8) . .
C22 C24 C27 116.5(9) . .
N3 C24 C27 100.2(6) . .
C23 C24 C27 113.1(8) . .
C16 C17 C18 119.6(9) . .
C16 C17 H17 120.2 . .
C18 C17 H17 120.2 . .
C56 O16 Cu3 124.3(7) . .
N8 C63 N7 125.7(7) . .
N8 C63 H63 117.2 . .
N7 C63 H63 117.2 . .
C72 C67 C68 118.5(7) . .
C72 C67 C65 121.4(8) . .
C68 C67 C65 119.8(7) . .
C4 O1 Cu1 125.2(7) . .
O8 C36 C35 128.8(8) . .
O8 C36 C37 114.8(8) . .
C35 C36 C37 116.4(9) . .
C34 C35 C36 120.8(8) . .
C34 C35 H35 119.6 . .
C36 C35 H35 119.6 . .
C16 C15 C20 118.9(8) . .
C16 C15 C13 121.6(8) . .
C20 C15 C13 119.3(8) . .
C63 N7 C66 115.8(8) . .
C63 N7 Cu3 116.1(5) . .
C66 N7 Cu3 127.8(6) . .
O12 C39 C40 125.4(9) . .
O12 C39 C38 113.7(9) . .
C40 C39 C38 120.8(9) . .
N4 C27 C26 109.8(7) . .
N4 C27 C24 100.8(7) . .
C26 C27 C24 115.6(8) . .
N4 C27 C25 105.9(7) . .
C26 C27 C25 110.7(8) . .
C24 C27 C25 113.1(8) . .
O3 C9 C8 128.1(9) . .
O3 C9 C10 113.5(8) . .
C8 C9 C10 118.4(9) . .
C71 C70 C69 119.1(7) . .
C71 C70 C73 121.3(7) . .
C69 C70 C73 119.6(8) . .
C11 N1 C14 116.3(8) . .
C11 N1 Cu2 124.7(6) . 4
C14 N1 Cu2 118.6(6) . 4
C27 C26 H26A 109.5 . .
C27 C26 H26B 109.5 . .
H26A C26 H26B 109.5 . .
C27 C26 H26C 109.5 . .
H26A C26 H26C 109.5 . .
H26B C26 H26C 109.5 . .
C65 C66 N7 122.9(8) . .
C65 C66 H66 118.5 . .
N7 C66 H66 118.5 . .
O19 C44 C45 131.4(11) . .
O19 C44 C43 109.9(13) . .
C45 C44 C43 118.7(13) . .
F23 C37 F24 107.7(8) . .
F23 C37 F22 107.7(9) . .
F24 C37 F22 106.9(10) . .
F23 C37 C36 111.9(9) . .
F24 C37 C36 113.4(8) . .
F22 C37 C36 108.9(7) . .
N8 C64 C65 122.3(8) . .
N8 C64 H64 118.8 . .
C65 C64 H64 118.8 . .
O7 C34 C35 130.0(8) . .
O7 C34 C33 111.6(7) . .
C35 C34 C33 118.5(8) . .
F30 C42 F28 113.8(12) . .
F30 C42 F29 103.9(11) . .
F28 C42 F29 105.6(11) . .
F30 C42 C41 113.8(10) . .
F28 C42 C41 109.6(9) . .
F29 C42 C41 109.5(10) . .
O10 C29 C30 128.0(11) . .
O10 C29 C28 114.3(12) . .
C30 C29 C28 117.7(11) . .
O2 C2 C3 128.4(9) . .
O2 C2 C1 112.2(9) . .
C3 C2 C1 119.4(9) . .
F21 C33 F20 105.4(9) . .
F21 C33 F19 106.0(9) . .
F20 C33 F19 105.5(8) . .
F21 C33 C34 113.9(8) . .
F20 C33 C34 112.4(8) . .
F19 C33 C34 113.0(8) . .
F2 C1 F1 106.0(10) . .
F2 C1 F3 105.7(8) . .
F1 C1 F3 108.2(8) . .
F2 C1 C2 112.9(8) . .
F1 C1 C2 110.8(8) . .
F3 C1 C2 112.7(9) . .
C2 C3 C4 122.9(11) . .
C2 C3 H3 118.6 . .
C4 C3 H3 118.6 . .
C66 C65 C64 116.0(7) . .
C66 C65 C67 125.0(7) . .
C64 C65 C67 119.0(8) . .
N6 C75 C74 109.7(7) . .
N6 C75 C76 105.9(8) . .
C74 C75 C76 111.0(9) . .
N6 C75 C79 99.9(7) . .
C74 C75 C79 116.2(8) . .
C76 C75 C79 113.0(8) . .
N5 C79 C77 109.7(7) . .
N5 C79 C75 100.3(6) . .
C77 C79 C75 114.9(8) . .
N5 C79 C78 105.0(8) . .
C77 C79 C78 112.3(9) . .
C75 C79 C78 113.4(8) . .
F42 C48 F40 106.6(11) . .
F42 C48 F41 104.5(10) . .
F40 C48 F41 103.0(11) . .
F42 C48 C49 115.5(9) . .
F40 C48 C49 114.0(8) . .
F41 C48 C49 112.2(9) . .
C75 C74 H74A 109.5 . .
C75 C74 H74B 109.5 . .
H74A C74 H74B 109.5 . .
C75 C74 H74C 109.5 . .
H74A C74 H74C 109.5 . .
H74B C74 H74C 109.5 . .
N1 C14 C13 122.7(9) . .
N1 C14 H14 118.6 . .
C13 C14 H14 118.6 . .
O22 C51 C50 128.7(10) . .
O22 C51 C52 113.2(12) . .
C50 C51 C52 118.1(12) . .
C12 C13 C14 115.1(8) . .
C12 C13 C15 123.8(7) . .
C14 C13 C15 121.0(8) . .
C79 C77 H77A 109.5 . .
C79 C77 H77B 109.5 . .
H77A C77 H77B 109.5 . .
C79 C77 H77C 109.5 . .
H77A C77 H77C 109.5 . .
H77B C77 H77C 109.5 . .
C7 C8 C9 120.6(9) . .
C7 C8 H8 119.7 . .
C9 C8 H8 119.7 . .
F32 C43 F33 107.6(12) . .
F32 C43 F31 109.7(16) . .
F33 C43 F31 103.2(11) . .
F32 C43 C44 110.8(11) . .
F33 C43 C44 112.7(15) . .
F31 C43 C44 112.4(11) . .
C24 C22 H22A 109.5 . .
C24 C22 H22B 109.5 . .
H22A C22 H22B 109.5 . .
C24 C22 H22C 109.5 . .
H22A C22 H22C 109.5 . .
H22B C22 H22C 109.5 . .
N2 C12 C13 122.7(8) . .
N2 C12 H12 118.6 . .
C13 C12 H12 118.6 . .
C79 C78 H78A 109.5 . .
C79 C78 H78B 109.5 . .
H78A C78 H78B 109.5 . .
C79 C78 H78C 109.5 . .
H78A C78 H78C 109.5 . .
H78B C78 H78C 109.5 . .
F25 C38 F26 107.9(11) . .
F25 C38 F27 108.0(10) . .
F26 C38 F27 108.3(9) . .
F25 C38 C39 112.2(8) . .
F26 C38 C39 109.5(9) . .
F27 C38 C39 110.8(10) . .
F9 C10 F7 107.4(10) . .
F9 C10 F8 107.7(10) . .
F7 C10 F8 107.7(9) . .
F9 C10 C9 109.7(9) . .
F7 C10 C9 112.5(9) . .
F8 C10 C9 111.7(9) . .
F49 C58 F51 108.4(16) . .
F49 C58 F50 109.0(12) . .
F51 C58 F50 104.4(13) . .
F49 C58 C59 111.5(12) . .
F51 C58 C59 115.2(11) . .
F50 C58 C59 107.8(15) . .
C27 C25 H25A 109.5 . .
C27 C25 H25B 109.5 . .
H25A C25 H25B 109.5 . .
C27 C25 H25C 109.5 . .
H25A C25 H25C 109.5 . .
H25B C25 H25C 109.5 . .
C12 N2 C11 115.5(8) . .
C12 N2 Cu3 121.9(6) . 4_455
C11 N2 Cu3 122.4(6) . 4_455
O16 C56 C55 127.2(14) . .
O16 C56 C57 112.6(12) . .
C55 C56 C57 120.1(14) . .
C24 C23 H23A 109.5 . .
C24 C23 H23B 109.5 . .
H23A C23 H23B 109.5 . .
C24 C23 H23C 109.5 . .
H23A C23 H23C 109.5 . .
H23B C23 H23C 109.5 . .
C49 C50 C51 120.7(10) . .
C49 C50 H50 119.7 . .
C51 C50 H50 119.7 . .
O1 C4 C3 126.2(12) . .
O1 C4 C5 113.4(11) . .
C3 C4 C5 120.4(12) . .
C44 C45 C46 118.4(10) . .
C44 C45 H45 120.8 . .
C46 C45 H45 120.8 . .
C56 C55 C54 122.9(14) . .
C56 C55 H55 118.5 . .
C54 C55 H55 118.5 . .
C61 C60 C59 120.8(12) . .
C61 C60 H60 119.6 . .
C59 C60 H60 119.6 . .
F52 C62 F54 108.1(10) . .
F52 C62 F53 106.7(9) . .
F54 C62 F53 106.6(10) . .
F52 C62 C61 114.9(10) . .
F54 C62 C61 112.0(9) . .
F53 C62 C61 108.0(9) . .
F10 C6 F12 107.5(10) . .
F10 C6 F11 105.9(11) . .
F12 C6 F11 107.7(10) . .
F10 C6 C7 111.9(9) . .
F12 C6 C7 113.4(10) . .
F11 C6 C7 110.0(9) . .
O9 C31 C30 126.9(11) . .
O9 C31 C32 114.5(12) . .
C30 C31 C32 118.6(11) . .
F43 C57 F44 105.2(15) . .
F43 C57 F45 110(2) . .
F44 C57 F45 104.5(15) . .
F43 C57 C56 114.5(15) . .
F44 C57 C56 112.3(18) . .
F45 C57 C56 109.9(14) . .
F15 C32 F14 107.1(14) . .
F15 C32 F13 109.2(15) . .
F14 C32 F13 102.4(16) . .
F15 C32 C31 114.4(16) . .
F14 C32 C31 112.5(11) . .
F13 C32 C31 110.4(10) . .
F48 C53 F47 112(3) . .
F48 C53 F46 115(3) . .
F47 C53 F46 93(3) . .
F48 C53 C54 120(3) . .
F47 C53 C54 111(3) . .
F46 C53 C54 102(2) . .

loop_
_geom_bond_atom_site_label_1
_geom_bond_atom_site_label_2
_geom_bond_distance
_geom_bond_site_symmetry_2
Dy1 O11 2.320(5) .
Dy1 O13 2.333(5) .
Dy1 O7 2.340(5) .
Dy1 O9 2.343(6) .
Dy1 O6 2.350(5) .
Dy1 O10 2.370(6) .
Dy1 O12 2.372(6) .
Dy1 O8 2.389(6) .
Cu3 O15 1.948(7) .
Cu3 O18 1.955(8) .
Cu3 O16 1.964(8) .
Cu3 O17 1.970(6) .
Cu3 N2 2.322(8) 4_656
Cu3 N7 2.410(8) .
Cu1 O4 1.930(6) .
Cu1 O3 1.944(6) .
Cu1 O2 1.961(6) .
Cu1 O1 1.983(8) .
Cu1 N8 2.295(6) 4
Cu1 O5 2.471(6) .
Cu2 O19 1.914(8) .
Cu2 O22 1.934(7) .
Cu2 O21 1.953(6) .
Cu2 O20 1.997(7) .
Cu2 N1 2.351(7) 4_556
Cu2 O14 2.529(6) .
F17 C28 1.300(17) .
O5 N3 1.260(8) .
F34 C47 1.331(13) .
F39 C52 1.273(15) .
C76 C75 1.525(14) .
C76 H76A 0.9600 .
C76 H76B 0.9600 .
C76 H76C 0.9600 .
F6 C5 1.166(16) .
C47 F36 1.297(13) .
C47 F35 1.336(12) .
C47 C46 1.532(15) .
C52 F37 1.284(19) .
C52 F38 1.32(2) .
C52 C51 1.544(16) .
F18 C28 1.346(16) .
F16 C28 1.290(15) .
C40 C41 1.370(15) .
C40 C39 1.397(14) .
C40 H40 0.9300 .
C28 C29 1.538(17) .
C30 C29 1.380(18) .
C30 C31 1.430(18) .
C30 H30 0.9300 .
C5 F4 1.34(3) .
C5 F5 1.36(2) .
C5 C4 1.52(2) .
C54 O15 1.221(17) .
C54 C55 1.41(2) .
C54 C53 1.57(2) .
O18 C59 1.240(14) .
O20 C46 1.230(11) .
C46 C45 1.419(14) .
O2 C2 1.255(11) .
O13 N5 1.313(8) .
O21 C49 1.258(11) .
O14 N6 1.282(8) .
O4 C7 1.258(11) .
O3 C9 1.273(10) .
O6 N4 1.300(8) .
O10 C29 1.244(12) .
N4 C21 1.338(10) .
N4 C27 1.514(11) .
F33 C43 1.326(18) .
F20 C33 1.324(11) .
O12 C39 1.276(11) .
N5 C73 1.342(9) .
N5 C79 1.497(10) .
O8 C36 1.237(10) .
O17 C61 1.215(13) .
C19 C20 1.378(11) .
C19 C18 1.411(11) .
C19 H19 0.9300 .
F23 C37 1.326(12) .
C71 C72 1.390(11) .
C71 C70 1.394(12) .
C71 H71 0.9300 .
O7 C34 1.253(10) .
C59 C60 1.392(14) .
C59 C58 1.526(17) .
F19 C33 1.327(11) .
N3 C21 1.366(10) .
N3 C24 1.506(10) .
C20 C15 1.414(12) .
C20 H20 0.9300 .
O11 C41 1.259(11) .
C69 C68 1.366(11) .
C69 C70 1.416(11) .
C69 H69 0.9300 .
C21 C18 1.467(12) .
O9 C31 1.240(12) .
N8 C64 1.317(10) .
N8 C63 1.329(11) .
N8 Cu1 2.295(6) 4_556
N6 C73 1.385(10) .
N6 C75 1.492(10) .
C72 C67 1.394(11) .
C72 H72 0.9300 .
O22 C51 1.263(14) .
F1 C1 1.328(11) .
C18 C17 1.402(12) .
C73 C70 1.441(11) .
C11 N1 1.297(12) .
C11 N2 1.353(11) .
C11 H11 0.9300 .
F54 C62 1.313(13) .
F24 C37 1.329(12) .
F3 C1 1.350(12) .
C61 C60 1.392(15) .
C61 C62 1.530(13) .
C41 C42 1.540(14) .
O19 C44 1.223(14) .
C7 C8 1.385(14) .
C7 C6 1.543(12) .
C49 C50 1.384(14) .
C49 C48 1.501(13) .
C16 C17 1.379(12) .
C16 C15 1.381(13) .
C16 H16 0.9300 .
C68 C67 1.405(12) .
C68 H68 0.9300 .
C24 C22 1.487(14) .
C24 C23 1.528(15) .
C24 C27 1.540(12) .
F52 C62 1.312(13) .
C17 H17 0.9300 .
F22 C37 1.333(11) .
O16 C56 1.256(14) .
C63 N7 1.330(10) .
C63 H63 0.9300 .
C67 C65 1.502(11) .
O1 C4 1.245(14) .
C36 C35 1.395(12) .
C36 C37 1.553(12) .
F41 C48 1.322(13) .
F28 C42 1.299(14) .
C35 C34 1.374(12) .
C35 H35 0.9300 .
C15 C13 1.459(12) .
N7 C66 1.359(10) .
F2 C1 1.323(12) .
C39 C38 1.529(14) .
C27 C26 1.520(11) .
C27 C25 1.541(14) .
C9 C8 1.387(13) .
C9 C10 1.541(14) .
N1 C14 1.336(11) .
N1 Cu2 2.351(7) 4
C26 H26A 0.9600 .
C26 H26B 0.9600 .
C26 H26C 0.9600 .
C66 C65 1.355(12) .
C66 H66 0.9300 .
F25 C38 1.287(13) .
C44 C45 1.387(17) .
C44 C43 1.551(16) .
F9 C10 1.297(13) .
F7 C10 1.299(12) .
F29 C42 1.336(15) .
C64 C65 1.401(10) .
C64 H64 0.9300 .
F12 C6 1.322(13) .
F8 C10 1.329(12) .
C34 C33 1.522(12) .
F53 C62 1.349(13) .
C42 F30 1.275(12) .
C2 C3 1.375(15) .
C2 C1 1.520(13) .
C33 F21 1.320(12) .
F40 C48 1.281(11) .
C3 C4 1.416(15) .
C3 H3 0.9300 .
F10 C6 1.303(13) .
F27 C38 1.342(13) .
C75 C74 1.499(12) .
C75 C79 1.549(12) .
C79 C77 1.525(11) .
C79 C78 1.559(15) .
F42 C48 1.269(12) .
C74 H74A 0.9600 .
C74 H74B 0.9600 .
C74 H74C 0.9600 .
C14 C13 1.407(11) .
C14 H14 0.9300 .
C51 C50 1.390(16) .
F26 C38 1.327(13) .
C13 C12 1.398(13) .
C77 H77A 0.9600 .
C77 H77B 0.9600 .
C77 H77C 0.9600 .
C8 H8 0.9300 .
C43 F32 1.278(15) .
C43 F31 1.340(17) .
C22 H22A 0.9600 .
C22 H22B 0.9600 .
C22 H22C 0.9600 .
C12 N2 1.335(11) .
C12 H12 0.9300 .
C78 H78A 0.9600 .
C78 H78B 0.9600 .
C78 H78C 0.9600 .
F51 C58 1.308(18) .
C58 F49 1.287(16) .
C58 F50 1.40(2) .
C25 H25A 0.9600 .
C25 H25B 0.9600 .
C25 H25C 0.9600 .
N2 Cu3 2.322(8) 4_455
C56 C55 1.340(17) .
C56 C57 1.51(2) .
C23 H23A 0.9600 .
C23 H23B 0.9600 .
C23 H23C 0.9600 .
F11 C6 1.326(14) .
C50 H50 0.9300 .
C45 H45 0.9300 .
C55 H55 0.9300 .
C60 H60 0.9300 .
C31 C32 1.533(17) .
F45 C57 1.34(2) .
F44 C57 1.31(2) .
F43 C57 1.310(19) .
F14 C32 1.298(17) .
F13 C32 1.305(17) .
C32 F15 1.236(17) .
F47 C53 1.28(4) .
F46 C53 1.36(3) .
F48 C53 1.12(4) .

loop_
_geom_torsion_atom_site_label_1
_geom_torsion_atom_site_label_2
_geom_torsion_atom_site_label_3
_geom_torsion_atom_site_label_4
_geom_torsion
_geom_torsion_site_symmetry_1
_geom_torsion_site_symmetry_4
O4 Cu1 O5 N3 121.8(11) . .
O3 Cu1 O5 N3 -144.4(11) . .
O2 Cu1 O5 N3 -55.7(10) . .
O1 Cu1 O5 N3 36.2(11) . .
N8 Cu1 O5 N3 -153.3(19) 4 .
O15 Cu3 O18 C59 -170.0(8) . .
O16 Cu3 O18 C59 -61(2) . .
O17 Cu3 O18 C59 10.1(8) . .
N2 Cu3 O18 C59 101.4(8) 4_656 .
N7 Cu3 O18 C59 -83.3(8) . .
O19 Cu2 O20 C46 13.4(6) . .
O22 Cu2 O20 C46 -74.4(13) . .
O21 Cu2 O20 C46 -170.3(6) . .
N1 Cu2 O20 C46 102.9(6) 4_556 .
O14 Cu2 O20 C46 -76.1(6) . .
Cu2 O20 C46 C45 -12.9(12) . .
Cu2 O20 C46 C47 164.6(6) . .
F36 C47 C46 O20 59.5(11) . .
F34 C47 C46 O20 -60.0(12) . .
F35 C47 C46 O20 -179.6(8) . .
F36 C47 C46 C45 -122.6(10) . .
F34 C47 C46 C45 117.9(11) . .
F35 C47 C46 C45 -1.7(13) . .
O4 Cu1 O2 C2 81(3) . .
O3 Cu1 O2 C2 -175.6(7) . .
O1 Cu1 O2 C2 7.7(7) . .
N8 Cu1 O2 C2 -83.0(7) 4 .
O5 Cu1 O2 C2 103.3(7) . .
O11 Dy1 O13 N5 -88.6(6) . .
O7 Dy1 O13 N5 121.7(6) . .
O9 Dy1 O13 N5 50.1(6) . .
O6 Dy1 O13 N5 167.6(5) . .
O10 Dy1 O13 N5 -15.5(8) . .
O12 Dy1 O13 N5 -19.1(6) . .
O8 Dy1 O13 N5 -160.8(6) . .
O19 Cu2 O21 C49 -79(5) . .
O22 Cu2 O21 C49 5.5(7) . .
O20 Cu2 O21 C49 170.6(7) . .
N1 Cu2 O21 C49 -97.1(7) 4_556 .
O14 Cu2 O21 C49 97.9(7) . .
O19 Cu2 O14 N6 105.8(8) . .
O22 Cu2 O14 N6 18.6(8) . .
O21 Cu2 O14 N6 -74.0(7) . .
O20 Cu2 O14 N6 -161.9(8) . .
N1 Cu2 O14 N6 -165.8(9) 4_556 .
O3 Cu1 O4 C7 -16.5(6) . .
O2 Cu1 O4 C7 87(3) . .
O1 Cu1 O4 C7 160.2(7) . .
N8 Cu1 O4 C7 -109.4(6) 4 .
O5 Cu1 O4 C7 64.2(6) . .
O4 Cu1 O3 C9 13.9(6) . .
O2 Cu1 O3 C9 -159.8(6) . .
O1 Cu1 O3 C9 -60(5) . .
N8 Cu1 O3 C9 109.5(6) 4 .
O5 Cu1 O3 C9 -69.5(6) . .
O11 Dy1 O6 N4 59.6(6) . .
O13 Dy1 O6 N4 165.9(5) . .
O7 Dy1 O6 N4 -148.0(6) . .
O9 Dy1 O6 N4 -79.5(6) . .
O10 Dy1 O6 N4 -12.5(6) . .
O12 Dy1 O6 N4 -1.1(8) . .
O8 Dy1 O6 N4 134.1(6) . .
O11 Dy1 O10 C29 133.8(9) . .
O13 Dy1 O10 C29 54.1(10) . .
O7 Dy1 O10 C29 -72.5(9) . .
O9 Dy1 O10 C29 -17.2(8) . .
O6 Dy1 O10 C29 -128.1(9) . .
O12 Dy1 O10 C29 57.6(8) . .
O8 Dy1 O10 C29 -171.9(8) . .
Dy1 O6 N4 C21 79.5(10) . .
Dy1 O6 N4 C27 -112.0(8) . .
O11 Dy1 O12 C39 -23.5(7) . .
O13 Dy1 O12 C39 -128.8(8) . .
O7 Dy1 O12 C39 178.9(7) . .
O9 Dy1 O12 C39 129.0(8) . .
O6 Dy1 O12 C39 41.9(9) . .
O10 Dy1 O12 C39 53.1(7) . .
O8 Dy1 O12 C39 -80.2(8) . .
Dy1 O13 N5 C73 88.9(9) . .
Dy1 O13 N5 C79 -102.5(8) . .
O11 Dy1 O8 C36 167.2(7) . .
O13 Dy1 O8 C36 -88.3(7) . .
O7 Dy1 O8 C36 -9.2(7) . .
O9 Dy1 O8 C36 -16.9(9) . .
O6 Dy1 O8 C36 69.2(7) . .
O10 Dy1 O8 C36 113.8(7) . .
O12 Dy1 O8 C36 -137.2(7) . .
O15 Cu3 O17 C61 176(100) . .
O18 Cu3 O17 C61 -7.4(8) . .
O16 Cu3 O17 C61 163.3(8) . .
N2 Cu3 O17 C61 -96.1(8) 4_656 .
N7 Cu3 O17 C61 76.2(8) . .
O11 Dy1 O7 C34 -5.4(9) . .
O13 Dy1 O7 C34 76.6(7) . .
O9 Dy1 O7 C34 177.3(7) . .
O6 Dy1 O7 C34 -72.6(7) . .
O10 Dy1 O7 C34 -127.8(7) . .
O12 Dy1 O7 C34 128.1(7) . .
O8 Dy1 O7 C34 1.6(7) . .
Cu3 O18 C59 C60 -6.2(17) . .
Cu3 O18 C59 C58 172.8(8) . .
Cu1 O5 N3 C21 89.9(14) . .
Cu1 O5 N3 C24 -97.4(11) . .
C18 C19 C20 C15 2.6(13) . .
O13 Dy1 O11 C41 90.9(8) . .
O7 Dy1 O11 C41 166.4(7) . .
O9 Dy1 O11 C41 -17.4(9) . .
O6 Dy1 O11 C41 -131.0(8) . .
O10 Dy1 O11 C41 -59.5(8) . .
O12 Dy1 O11 C41 22.1(8) . .
O8 Dy1 O11 C41 159.5(8) . .
O6 N4 C21 N3 -179.2(8) . .
C27 N4 C21 N3 11.6(10) . .
O6 N4 C21 C18 3.3(15) . .
C27 N4 C21 C18 -165.9(9) . .
O5 N3 C21 N4 179.2(9) . .
C24 N3 C21 N4 6.0(11) . .
O5 N3 C21 C18 -3.3(16) . .
C24 N3 C21 C18 -176.5(9) . .
O11 Dy1 O9 C31 -22.5(10) . .
O13 Dy1 O9 C31 -132.0(9) . .
O7 Dy1 O9 C31 155.5(9) . .
O6 Dy1 O9 C31 87.0(9) . .
O10 Dy1 O9 C31 19.8(9) . .
O12 Dy1 O9 C31 -62.3(9) . .
O8 Dy1 O9 C31 163.2(8) . .
Cu2 O14 N6 C73 89.9(10) . .
Cu2 O14 N6 C75 -99.6(9) . .
C70 C71 C72 C67 0.7(13) . .
C55 C54 O15 Cu3 -4(2) . .
C53 C54 O15 Cu3 -170.9(19) . .
O18 Cu3 O15 C54 168.8(12) . .
O16 Cu3 O15 C54 -1.9(12) . .
O17 Cu3 O15 C54 -15(10) . .
N2 Cu3 O15 C54 -102.5(12) 4_656 .
N7 Cu3 O15 C54 85.3(12) . .
O19 Cu2 O22 C51 174.4(9) . .
O21 Cu2 O22 C51 -1.6(9) . .
O20 Cu2 O22 C51 -97.2(13) . .
N1 Cu2 O22 C51 85.6(9) 4_556 .
O14 Cu2 O22 C51 -95.5(9) . .
C20 C19 C18 C17 -5.5(13) . .
C20 C19 C18 C21 172.6(8) . .
N4 C21 C18 C17 -162.8(9) . .
N3 C21 C18 C17 20.0(14) . .
N4 C21 C18 C19 19.1(14) . .
N3 C21 C18 C19 -158.1(9) . .
O13 N5 C73 N6 177.2(7) . .
C79 N5 C73 N6 8.0(10) . .
O13 N5 C73 C70 -0.4(14) . .
C79 N5 C73 C70 -169.6(9) . .
O14 N6 C73 N5 -177.1(8) . .
C75 N6 C73 N5 11.6(10) . .
O14 N6 C73 C70 0.6(14) . .
C75 N6 C73 C70 -170.7(8) . .
Cu3 O17 C61 C60 0.1(15) . .
Cu3 O17 C61 C62 -177.3(6) . .
Dy1 O11 C41 C40 -16.8(15) . .
Dy1 O11 C41 C42 160.4(7) . .
C39 C40 C41 O11 -0.7(17) . .
C39 C40 C41 C42 -177.9(10) . .
O22 Cu2 O19 C44 156.5(8) . .
O21 Cu2 O19 C44 -119(4) . .
O20 Cu2 O19 C44 -8.5(8) . .
N1 Cu2 O19 C44 -100.7(8) 4_556 .
O14 Cu2 O19 C44 64.4(8) . .
Cu1 O4 C7 C8 12.2(13) . .
Cu1 O4 C7 C6 -169.5(6) . .
Cu2 O21 C49 C50 -9.5(13) . .
Cu2 O21 C49 C48 170.7(5) . .
C70 C69 C68 C67 0.4(13) . .
O5 N3 C24 C22 43.4(13) . .
C21 N3 C24 C22 -143.0(9) . .
O5 N3 C24 C23 -76.1(11) . .
C21 N3 C24 C23 97.4(9) . .
O5 N3 C24 C27 166.7(9) . .
C21 N3 C24 C27 -19.8(10) . .
C15 C16 C17 C18 -1.7(15) . .
C19 C18 C17 C16 5.0(14) . .
C21 C18 C17 C16 -173.2(9) . .
O15 Cu3 O16 C56 8.2(10) . .
O18 Cu3 O16 C56 -100.4(19) . .
O17 Cu3 O16 C56 -172.2(10) . .
N2 Cu3 O16 C56 97.2(9) 4_656 .
N7 Cu3 O16 C56 -78.5(9) . .
C64 N8 C63 N7 -1.0(14) . .
Cu1 N8 C63 N7 -178.4(7) 4_556 .
C71 C72 C67 C68 2.1(13) . .
C71 C72 C67 C65 -171.9(8) . .
C69 C68 C67 C72 -2.6(13) . .
C69 C68 C67 C65 171.4(8) . .
O4 Cu1 O1 C4 176.0(11) . .
O3 Cu1 O1 C4 -110(5) . .
O2 Cu1 O1 C4 -10.2(11) . .
N8 Cu1 O1 C4 80.5(11) 4 .
O5 Cu1 O1 C4 -100.5(11) . .
Dy1 O8 C36 C35 13.0(13) . .
Dy1 O8 C36 C37 -165.8(5) . .
O8 C36 C35 C34 -5.5(14) . .
C37 C36 C35 C34 173.3(8) . .
C17 C16 C15 C20 -1.3(15) . .
C17 C16 C15 C13 173.1(9) . .
C19 C20 C15 C16 0.8(13) . .
C19 C20 C15 C13 -173.7(8) . .
N8 C63 N7 C66 0.3(14) . .
N8 C63 N7 Cu3 -174.1(7) . .
O15 Cu3 N7 C63 -155.1(7) . .
O18 Cu3 N7 C63 114.0(7) . .
O16 Cu3 N7 C63 -62.4(7) . .
O17 Cu3 N7 C63 23.1(7) . .
N2 Cu3 N7 C63 145.2(18) 4_656 .
O15 Cu3 N7 C66 31.3(9) . .
O18 Cu3 N7 C66 -59.7(9) . .
O16 Cu3 N7 C66 124.0(9) . .
O17 Cu3 N7 C66 -150.5(9) . .
N2 Cu3 N7 C66 -28(2) 4_656 .
Dy1 O12 C39 C40 20.0(14) . .
Dy1 O12 C39 C38 -164.0(6) . .
C41 C40 C39 O12 -1.4(16) . .
C41 C40 C39 C38 -177.1(10) . .
O6 N4 C27 C26 44.0(11) . .
C21 N4 C27 C26 -145.9(8) . .
O6 N4 C27 C24 166.5(7) . .
C21 N4 C27 C24 -23.4(10) . .
O6 N4 C27 C25 -75.6(8) . .
C21 N4 C27 C25 94.6(9) . .
C22 C24 C27 N4 142.0(8) . .
N3 C24 C27 N4 23.5(9) . .
C23 C24 C27 N4 -87.0(9) . .
C22 C24 C27 C26 -99.7(11) . .
N3 C24 C27 C26 141.8(9) . .
C23 C24 C27 C26 31.3(12) . .
C22 C24 C27 C25 29.4(11) . .
N3 C24 C27 C25 -89.1(9) . .
C23 C24 C27 C25 160.4(8) . .
Cu1 O3 C9 C8 -6.3(13) . .
Cu1 O3 C9 C10 174.2(6) . .
C72 C71 C70 C69 -2.9(12) . .
C72 C71 C70 C73 177.3(8) . .
C68 C69 C70 C71 2.4(13) . .
C68 C69 C70 C73 -177.8(8) . .
N5 C73 C70 C71 24.0(14) . .
N6 C73 C70 C71 -153.2(9) . .
N5 C73 C70 C69 -155.8(9) . .
N6 C73 C70 C69 27.0(13) . .
N2 C11 N1 C14 0.2(18) . .
N2 C11 N1 Cu2 -172.8(9) . 4
C63 N7 C66 C65 1.0(15) . .
Cu3 N7 C66 C65 174.7(7) . .
Cu2 O19 C44 C45 2.1(16) . .
Cu2 O19 C44 C43 -180.0(6) . .
O8 C36 C37 F23 -26.3(11) . .
C35 C36 C37 F23 154.8(8) . .
O8 C36 C37 F24 -148.4(8) . .
C35 C36 C37 F24 32.6(12) . .
O8 C36 C37 F22 92.6(10) . .
C35 C36 C37 F22 -86.3(11) . .
C63 N8 C64 C65 0.4(13) . .
Cu1 N8 C64 C65 177.7(7) 4_556 .
Dy1 O7 C34 C35 3.1(13) . .
Dy1 O7 C34 C33 -175.1(5) . .
C36 C35 C34 O7 -3.0(14) . .
C36 C35 C34 C33 175.1(8) . .
O11 C41 C42 F30 151.2(12) . .
C40 C41 C42 F30 -31.3(17) . .
O11 C41 C42 F28 -80.1(14) . .
C40 C41 C42 F28 97.5(12) . .
O11 C41 C42 F29 35.4(13) . .
C40 C41 C42 F29 -147.1(10) . .
Dy1 O10 C29 C30 10.8(16) . .
Dy1 O10 C29 C28 -169.2(8) . .
C31 C30 C29 O10 4.2(19) . .
C31 C30 C29 C28 -175.8(11) . .
F16 C28 C29 O10 169.8(12) . .
F17 C28 C29 O10 -68.5(14) . .
F18 C28 C29 O10 50.2(17) . .
F16 C28 C29 C30 -10.2(18) . .
F17 C28 C29 C30 111.5(13) . .
F18 C28 C29 C30 -129.8(13) . .
Cu1 O2 C2 C3 -4.4(14) . .
Cu1 O2 C2 C1 174.0(5) . .
O7 C34 C33 F21 -171.5(9) . .
C35 C34 C33 F21 10.0(13) . .
O7 C34 C33 F20 68.7(10) . .
C35 C34 C33 F20 -109.7(10) . .
O7 C34 C33 F19 -50.5(11) . .
C35 C34 C33 F19 131.0(9) . .
O2 C2 C1 F2 56.9(11) . .
C3 C2 C1 F2 -124.6(11) . .
O2 C2 C1 F1 -61.9(11) . .
C3 C2 C1 F1 116.6(12) . .
O2 C2 C1 F3 176.6(8) . .
C3 C2 C1 F3 -4.9(14) . .
O2 C2 C3 C4 0(2) . .
C1 C2 C3 C4 -178.5(12) . .
N7 C66 C65 C64 -1.5(15) . .
N7 C66 C65 C67 176.0(9) . .
N8 C64 C65 C66 0.8(14) . .
N8 C64 C65 C67 -176.9(8) . .
C72 C67 C65 C66 -44.3(14) . .
C68 C67 C65 C66 141.9(10) . .
C72 C67 C65 C64 133.1(9) . .
C68 C67 C65 C64 -40.8(12) . .
O14 N6 C75 C74 41.0(12) . .
C73 N6 C75 C74 -147.3(8) . .
O14 N6 C75 C76 -78.8(10) . .
C73 N6 C75 C76 92.8(9) . .
O14 N6 C75 C79 163.6(8) . .
C73 N6 C75 C79 -24.7(10) . .
O13 N5 C79 C77 46.2(11) . .
C73 N5 C79 C77 -144.0(9) . .
O13 N5 C79 C75 167.5(7) . .
C73 N5 C79 C75 -22.7(10) . .
O13 N5 C79 C78 -74.7(9) . .
C73 N5 C79 C78 95.1(9) . .
N6 C75 C79 N5 25.9(8) . .
C74 C75 C79 N5 143.7(8) . .
C76 C75 C79 N5 -86.3(9) . .
N6 C75 C79 C77 143.4(8) . .
C74 C75 C79 C77 -98.7(11) . .
C76 C75 C79 C77 31.2(11) . .
N6 C75 C79 C78 -85.6(9) . .
C74 C75 C79 C78 32.3(11) . .
C76 C75 C79 C78 162.3(8) . .
O21 C49 C48 F42 -150.8(11) . .
C50 C49 C48 F42 29.4(14) . .
O21 C49 C48 F40 85.3(12) . .
C50 C49 C48 F40 -94.5(12) . .
O21 C49 C48 F41 -31.2(13) . .
C50 C49 C48 F41 149.0(11) . .
C11 N1 C14 C13 -0.2(16) . .
Cu2 N1 C14 C13 173.3(8) 4 .
Cu2 O22 C51 C50 1.0(17) . .
Cu2 O22 C51 C52 -177.7(9) . .
F39 C52 C51 O22 -36(2) . .
F37 C52 C51 O22 83.9(16) . .
F38 C52 C51 O22 -155.0(15) . .
F39 C52 C51 C50 145.2(15) . .
F37 C52 C51 C50 -95.0(19) . .
F38 C52 C51 C50 26(2) . .
N1 C14 C13 C12 -0.6(16) . .
N1 C14 C13 C15 -178.3(10) . .
C16 C15 C13 C12 139.3(11) . .
C20 C15 C13 C12 -46.3(15) . .
C16 C15 C13 C14 -43.2(15) . .
C20 C15 C13 C14 131.2(10) . .
O4 C7 C8 C9 1.0(16) . .
C6 C7 C8 C9 -177.2(9) . .
O3 C9 C8 C7 -4.3(16) . .
C10 C9 C8 C7 175.2(9) . .
O19 C44 C43 F32 63.5(17) . .
C45 C44 C43 F32 -118.2(16) . .
O19 C44 C43 F33 -175.8(10) . .
C45 C44 C43 F33 2.4(16) . .
O19 C44 C43 F31 -59.7(15) . .
C45 C44 C43 F31 118.6(15) . .
C14 C13 C12 N2 1.4(16) . .
C15 C13 C12 N2 179.1(10) . .
O12 C39 C38 F25 42.3(13) . .
C40 C39 C38 F25 -141.6(10) . .
O12 C39 C38 F26 -77.5(11) . .
C40 C39 C38 F26 98.6(12) . .
O12 C39 C38 F27 163.0(9) . .
C40 C39 C38 F27 -20.8(14) . .
O3 C9 C10 F9 80.1(11) . .
C8 C9 C10 F9 -99.4(11) . .
O3 C9 C10 F7 -39.3(13) . .
C8 C9 C10 F7 141.2(10) . .
O3 C9 C10 F8 -160.5(9) . .
C8 C9 C10 F8 19.9(14) . .
O18 C59 C58 F49 -64.1(19) . .
C60 C59 C58 F49 115.0(15) . .
O18 C59 C58 F51 171.7(13) . .
C60 C59 C58 F51 -9(2) . .
O18 C59 C58 F50 55.6(13) . .
C60 C59 C58 F50 -125.3(12) . .
C13 C12 N2 C11 -1.4(17) . .
C13 C12 N2 Cu3 -175.4(8) . 4_455
N1 C11 N2 C12 0.5(18) . .
N1 C11 N2 Cu3 174.5(9) . 4_455
Cu3 O16 C56 C55 -9(2) . .
Cu3 O16 C56 C57 168.4(11) . .
O21 C49 C50 C51 7.9(16) . .
C48 C49 C50 C51 -172.3(9) . .
O22 C51 C50 C49 -3.1(18) . .
C52 C51 C50 C49 175.6(11) . .
Cu1 O1 C4 C3 9(2) . .
Cu1 O1 C4 C5 -169.4(12) . .
C2 C3 C4 O1 -3(2) . .
C2 C3 C4 C5 176.1(15) . .
F6 C5 C4 O1 -13(3) . .
F4 C5 C4 O1 107.4(19) . .
F5 C5 C4 O1 -142.2(14) . .
F6 C5 C4 C3 169(2) . .
F4 C5 C4 C3 -71(3) . .
F5 C5 C4 C3 39(2) . .
O19 C44 C45 C46 3.4(18) . .
C43 C44 C45 C46 -174.4(9) . .
O20 C46 C45 C44 3.1(15) . .
C47 C46 C45 C44 -174.3(9) . .
O16 C56 C55 C54 1(3) . .
C57 C56 C55 C54 -175.7(17) . .
O15 C54 C55 C56 6(3) . .
C53 C54 C55 C56 172(2) . .
O17 C61 C60 C59 7.8(17) . .
C62 C61 C60 C59 -174.9(10) . .
O18 C59 C60 C61 -4.3(19) . .
C58 C59 C60 C61 176.7(11) . .
O17 C61 C62 F52 175.6(9) . .
C60 C61 C62 F52 -2.0(14) . .
O17 C61 C62 F54 51.8(14) . .
C60 C61 C62 F54 -125.9(11) . .
O17 C61 C62 F53 -65.3(12) . .
C60 C61 C62 F53 117.0(11) . .
O4 C7 C6 F10 -59.4(12) . .
C8 C7 C6 F10 119.1(11) . .
O4 C7 C6 F12 178.8(9) . .
C8 C7 C6 F12 -2.7(15) . .
O4 C7 C6 F11 58.1(12) . .
C8 C7 C6 F11 -123.4(11) . .
Dy1 O9 C31 C30 -16.2(16) . .
Dy1 O9 C31 C32 162.8(7) . .
C29 C30 C31 O9 -1.6(18) . .
C29 C30 C31 C32 179.4(11) . .
O16 C56 C57 F43 169.2(17) . .
C55 C56 C57 F43 -13(3) . .
O16 C56 C57 F44 49.3(19) . .
C55 C56 C57 F44 -133.1(16) . .
O16 C56 C57 F45 -67(2) . .
C55 C56 C57 F45 111.1(18) . .
O9 C31 C32 F15 163.1(15) . .
C30 C31 C32 F15 -18(2) . .
O9 C31 C32 F14 40.5(16) . .
C30 C31 C32 F14 -140.4(13) . .
O9 C31 C32 F13 -73.2(16) . .
C30 C31 C32 F13 105.9(16) . .
O15 C54 C53 F48 95(3) . .
C55 C54 C53 F48 -73(4) . .
O15 C54 C53 F47 -37(4) . .
C55 C54 C53 F47 154(2) . .
O15 C54 C53 F46 -136(2) . .
C55 C54 C53 F46 56(4) . .
